data_7008736
loop_
_publ_author_name
'Ovanesyan, Nikola\"i S'
'Makhaev, Viktor D.'
'Aldoshin, Sergei M.'
'Gredin, Patrick'
'Boubekeur, Kamal'
'Train, Cyrille'
'Gruselle, Michel'

_publ_section_title
;
 Structure, magnetism and optical properties of achiral and chiral
 two-dimensional oxalate-bridged anionic networks with symmetric and
 asymmetric ammonium cations.
;
_journal_issue 18
_journal_name_full 'Dalton transactions (Cambridge, England : 2003)'
_journal_page_first 3101
_journal_page_last 3107
_journal_paper_doi 10.1039/b506671a
_journal_year 2005
_chemical_formula_moiety 'C13.86 N, C6 Cr Mn O12'
_chemical_formula_sum 'C19.86 Cr Mn N O12'
_chemical_formula_weight 551.47
_chemical_name_systematic
;
?
;
_space_group_IT_number 161
_symmetry_cell_setting trigonal
_symmetry_space_group_name_Hall 'R 3 -2"c'
_symmetry_space_group_name_H-M 'R 3 c :H'
_atom_sites_solution_primary direct
_atom_sites_solution_secondary difmap
_audit_creation_method SHELXL-97
_cell_angle_alpha 90.00
_cell_angle_beta 90.00
_cell_angle_gamma 120.00
_cell_formula_units_Z 6
_cell_length_a 9.375(2)
_cell_length_b 9.375(2)
_cell_length_c 51.014(4)
_cell_measurement_reflns_used 44
_cell_measurement_temperature 173(2)
_cell_measurement_theta_max 21.77
_cell_measurement_theta_min 3.82
_cell_volume 3883.0(12)
_computing_cell_refinement 'DIRAX/LSQ (Duisenberg & Schreurs, 1989-2000)'
_computing_data_collection 'COLLECT (Nonius BV, 1997-2000)'
_computing_data_reduction 'EvalCCD (Duisenberg & Schreurs 1990-2000)'
_computing_molecular_graphics 'DIAMOND (Brandenburg, 1999)'
_computing_publication_material 'SHELXL-97 (Sheldrick, 1997)'
_computing_structure_refinement 'SHELXL-97 (Sheldrick, 1997)'
_computing_structure_solution 'SHELXS-97 (Sheldrick, 1990)'
_diffrn_ambient_temperature 173(2)
_diffrn_detector_area_resol_mean 9
_diffrn_measured_fraction_theta_full 0.998
_diffrn_measured_fraction_theta_max 0.998
_diffrn_measurement_device '95mm CCD camera on \k-goniostat'
_diffrn_measurement_device_type KappaCCD
_diffrn_measurement_method CCD
_diffrn_radiation_monochromator 'horizonally mounted graphite crystal'
_diffrn_radiation_source 'fine-focus sealed tube'
_diffrn_radiation_type MoK\a
_diffrn_radiation_wavelength 0.71073
_diffrn_reflns_av_R_equivalents 0.0306
_diffrn_reflns_av_sigmaI/netI 0.0347
_diffrn_reflns_limit_h_max 6
_diffrn_reflns_limit_h_min -11
_diffrn_reflns_limit_k_max 13
_diffrn_reflns_limit_k_min -11
_diffrn_reflns_limit_l_max 71
_diffrn_reflns_limit_l_min -33
_diffrn_reflns_number 5316
_diffrn_reflns_theta_full 29.97
_diffrn_reflns_theta_max 29.97
_diffrn_reflns_theta_min 2.63
_diffrn_standards_decay_% 0
_diffrn_standards_number 0
_exptl_absorpt_coefficient_mu 0.964
_exptl_absorpt_correction_T_max 0.7902
_exptl_absorpt_correction_T_min 0.6531
_exptl_absorpt_correction_type multi-scan
_exptl_absorpt_process_details
;
R.H. Blessing, Acta Cryst. (1995), A51, 33-38
;
_exptl_crystal_colour colorless
_exptl_crystal_density_diffrn 1.415
_exptl_crystal_density_meas ?
_exptl_crystal_density_method .
_exptl_crystal_description plate-like
_exptl_crystal_F_000 1627
_exptl_crystal_size_max 0.31
_exptl_crystal_size_mid 0.27
_exptl_crystal_size_min 0.12
_refine_diff_density_max 0.860
_refine_diff_density_min -0.561
_refine_diff_density_rms 0.191
_refine_ls_abs_structure_details 'Flack H D (1983), Acta Cryst. A39, 876-881'
_refine_ls_abs_structure_Flack 0.44(6)
_refine_ls_extinction_method none
_refine_ls_goodness_of_fit_ref 1.177
_refine_ls_matrix_type full
_refine_ls_number_parameters 119
_refine_ls_number_reflns 1809
_refine_ls_number_restraints 1
_refine_ls_restrained_S_all 1.177
_refine_ls_R_factor_all 0.0887
_refine_ls_R_factor_gt 0.0521
_refine_ls_shift/su_max 0.000
_refine_ls_shift/su_mean 0.000
_refine_ls_structure_factor_coef Fsqd
_refine_ls_weighting_details 'calc w=1/[\s^2^(Fo^2^)+(0.1181P)^2^+1.3463P] where P=(Fo^2^+2Fc^2^)/3'
_refine_ls_weighting_scheme calc
_refine_ls_wR_factor_gt 0.1276
_refine_ls_wR_factor_ref 0.1627
_reflns_number_gt 1273
_reflns_number_total 1809
_reflns_threshold_expression >2sigma(I)
_cod_data_source_file b506671a.txt
_cod_data_source_block mg1
_cod_depositor_comments
;
The following automatic conversions were performed:
'_symmetry_cell_setting' value 'Trigonal' changed to 'trigonal' according
to '/home/saulius/struct/CIF-dictionaries/cif_core.dic' dictionary named
'cif_core.dic' version 2.4.1 from 2010-06-29.

Automatic conversion script
Id: cif_fix_enum 1527 2010-12-29 10:47:43Z saulius 
;
_cod_original_cell_volume 3883.4(12)
_cod_original_sg_symbol_H-M 'R 3 c'
_cod_database_code 7008736

loop_
_symmetry_equiv_pos_as_xyz
'x, y, z'
'-y, x-y, z'
'-x+y, -x, z'
'-y, -x, z+1/2'
'-x+y, y, z+1/2'
'x, x-y, z+1/2'
'x+2/3, y+1/3, z+1/3'
'-y+2/3, x-y+1/3, z+1/3'
'-x+y+2/3, -x+1/3, z+1/3'
'-y+2/3, -x+1/3, z+5/6'
'-x+y+2/3, y+1/3, z+5/6'
'x+2/3, x-y+1/3, z+5/6'
'x+1/3, y+2/3, z+2/3'
'-y+1/3, x-y+2/3, z+2/3'
'-x+y+1/3, -x+2/3, z+2/3'
'-y+1/3, -x+2/3, z+7/6'
'-x+y+1/3, y+2/3, z+7/6'
'x+1/3, x-y+2/3, z+7/6'

loop_
_atom_site_label
_atom_site_type_symbol
_atom_site_fract_x
_atom_site_fract_y
_atom_site_fract_z
_atom_site_U_iso_or_equiv
_atom_site_adp_type
_atom_site_occupancy
_atom_site_symmetry_multiplicity
_atom_site_calc_flag
_atom_site_refinement_flags
_atom_site_disorder_assembly
_atom_site_disorder_group
Cr1 Cr 0.3333 0.6667 0.09931(3) 0.0277(5) Uani 1 3 d S . .
Mn2 Mn -0.3333 0.3333 0.09866(4) 0.0378(7) Uani 1 3 d S . .
O1 O 0.1517(5) 0.4983(6) 0.12139(11) 0.0321(12) Uani 1 1 d . . .
O2 O 0.1523(6) 0.6573(6) 0.07834(10) 0.0347(13) Uani 1 1 d . . .
O3 O -0.1250(6) 0.3578(6) 0.12143(12) 0.0414(15) Uani 1 1 d . . .
O4 O -0.1199(6) 0.5211(6) 0.07708(13) 0.0376(13) Uani 1 1 d . . .
C1 C 0.0100(8) 0.4599(8) 0.11184(18) 0.0337(16) Uani 1 1 d . . .
C2 C 0.0102(7) 0.5510(8) 0.08644(16) 0.0268(14) Uani 1 1 d . . .
N1 N 0.0000 0.0000 0.0368(4) 0.083(4) Uiso 1 3 d S . .
C3 C 0.009(4) 0.056(3) 0.0636(6) 0.054(7) Uiso 0.33 1 d P . .
C4 C 0.073(5) 0.028(5) 0.0875(9) 0.078(9) Uiso 0.33 1 d P . .
C5 C -0.040(4) 0.028(4) 0.1117(8) 0.065(7) Uiso 0.33 1 d P . .
C6 C 0.043(7) -0.045(8) 0.1343(11) 0.13(2) Uiso 0.33 1 d P . .
C7 C 0.022(8) 0.113(8) 0.0217(14) 0.134(18) Uiso 0.33 1 d P . .
C8 C -0.274(6) -0.114(6) 0.0195(10) 0.100(12) Uiso 0.33 1 d P . .
C9 C 0.009(4) 0.219(4) 0.0379(7) 0.064(6) Uiso 0.33 1 d P . .
C10 C 0.028(5) 0.298(4) 0.0118(9) 0.079(8) Uiso 0.33 1 d P . .
C11 C -0.022(8) 0.420(8) 0.0163(13) 0.133(15) Uiso 0.33 1 d P . .
C12 C -0.010(9) 0.132(10) 0.0379(15) 0.143(19) Uiso 0.33 1 d P . .
C13 C -0.023(12) 0.288(13) 0.022(3) 0.17(4) Uiso 0.33 1 d P . .
C14 C -0.439(6) -0.356(6) 0.0191(13) 0.104(12) Uiso 0.33 1 d P . .
C15 C -1.30(2) -0.306(18) -0.122(5) 0.37(8) Uiso 0.33 1 d P . .
C16 C -0.160(9) 0.337(9) 0.0446(15) 0.19(3) Uiso 0.33 1 d P . .

loop_
_atom_site_aniso_label
_atom_site_aniso_U_11
_atom_site_aniso_U_22
_atom_site_aniso_U_33
_atom_site_aniso_U_23
_atom_site_aniso_U_13
_atom_site_aniso_U_12
Cr1 0.0243(6) 0.0243(6) 0.0345(10) 0.000 0.000 0.0121(3)
Mn2 0.0266(7) 0.0266(7) 0.0600(18) 0.000 0.000 0.0133(3)
O1 0.023(2) 0.029(2) 0.041(3) 0.006(2) -0.0007(19) 0.0105(16)
O2 0.031(2) 0.036(2) 0.036(3) 0.012(2) 0.0012(19) 0.0161(18)
O3 0.030(2) 0.036(3) 0.058(4) 0.012(2) 0.006(2) 0.016(2)
O4 0.030(2) 0.035(2) 0.050(3) 0.006(2) -0.0079(19) 0.0175(18)
C1 0.030(3) 0.024(3) 0.048(5) 0.010(3) 0.013(3) 0.014(3)
C2 0.027(3) 0.026(3) 0.031(4) -0.001(3) -0.007(3) 0.015(3)

loop_
_atom_type_symbol
_atom_type_description
_atom_type_scat_dispersion_real
_atom_type_scat_dispersion_imag
_atom_type_scat_source
C C 0.0033 0.0016 'International Tables Vol C Tables 4.2.6.8 and 6.1.1.4'
N N 0.0061 0.0033 'International Tables Vol C Tables 4.2.6.8 and 6.1.1.4'
O O 0.0106 0.0060 'International Tables Vol C Tables 4.2.6.8 and 6.1.1.4'
Cr Cr 0.3209 0.6236 'International Tables Vol C Tables 4.2.6.8 and 6.1.1.4'
Mn Mn 0.3368 0.7283 'International Tables Vol C Tables 4.2.6.8 and 6.1.1.4'

loop_
_geom_angle_atom_site_label_1
_geom_angle_atom_site_label_2
_geom_angle_atom_site_label_3
_geom_angle
_geom_angle_site_symmetry_1
_geom_angle_site_symmetry_3
_geom_angle_publ_flag
O2 Cr1 O2 93.3(2) . 3_565 ?
O2 Cr1 O2 93.3(2) . 2_665 ?
O2 Cr1 O2 93.3(2) 3_565 2_665 ?
O2 Cr1 O1 84.02(17) . . ?
O2 Cr1 O1 174.47(19) 3_565 . ?
O2 Cr1 O1 91.7(2) 2_665 . ?
O2 Cr1 O1 91.7(2) . 3_565 ?
O2 Cr1 O1 84.02(17) 3_565 3_565 ?
O2 Cr1 O1 174.47(19) 2_665 3_565 ?
O1 Cr1 O1 91.2(2) . 3_565 ?
O2 Cr1 O1 174.47(19) . 2_665 ?
O2 Cr1 O1 91.7(2) 3_565 2_665 ?
O2 Cr1 O1 84.02(17) 2_665 2_665 ?
O1 Cr1 O1 91.2(2) . 2_665 ?
O1 Cr1 O1 91.2(2) 3_565 2_665 ?
O4 Mn2 O4 96.9(2) 3_455 . ?
O4 Mn2 O4 96.9(2) 3_455 2_565 ?
O4 Mn2 O4 96.9(2) . 2_565 ?
O4 Mn2 O3 92.71(17) 3_455 . ?
O4 Mn2 O3 76.90(17) . . ?
O4 Mn2 O3 169.15(15) 2_565 . ?
O4 Mn2 O3 76.90(17) 3_455 3_455 ?
O4 Mn2 O3 169.15(15) . 3_455 ?
O4 Mn2 O3 92.71(17) 2_565 3_455 ?
O3 Mn2 O3 94.3(2) . 3_455 ?
O4 Mn2 O3 169.15(15) 3_455 2_565 ?
O4 Mn2 O3 92.71(17) . 2_565 ?
O4 Mn2 O3 76.90(17) 2_565 2_565 ?
O3 Mn2 O3 94.3(2) . 2_565 ?
O3 Mn2 O3 94.3(2) 3_455 2_565 ?
C1 O1 Cr1 111.2(5) . . ?
C2 O2 Cr1 113.6(4) . . ?
C1 O3 Mn2 112.6(5) . . ?
C2 O4 Mn2 113.5(5) . . ?
O3 C1 O1 125.3(8) . . ?
O3 C1 C2 118.2(6) . . ?
O1 C1 C2 116.5(5) . . ?
O4 C2 O2 126.6(7) . . ?
O4 C2 C1 118.7(6) . . ?
O2 C2 C1 114.6(5) . . ?
C3 N1 C3 33.6(19) . 3 ?
C3 N1 C3 33.6(19) . 2 ?
C3 N1 C3 33.6(19) 3 2 ?
C3 N1 C7 135(4) . 2 ?
C3 N1 C7 136(4) 3 2 ?
C3 N1 C7 109(3) 2 2 ?
C3 N1 C7 136(4) . 3 ?
C3 N1 C7 109(3) 3 3 ?
C3 N1 C7 135(4) 2 3 ?
C7 N1 C7 86(5) 2 3 ?
C3 N1 C7 109(3) . . ?
C3 N1 C7 135(4) 3 . ?
C3 N1 C7 136(4) 2 . ?
C7 N1 C7 86(5) 2 . ?
C7 N1 C7 86(5) 3 . ?
C3 N1 C12 93(4) . 3 ?
C3 N1 C12 68(4) 3 3 ?
C3 N1 C12 100(4) 2 3 ?
C7 N1 C12 125(5) 2 3 ?
C7 N1 C12 43(4) 3 3 ?
C7 N1 C12 104(5) . 3 ?
C3 N1 C12 100(4) . 2 ?
C3 N1 C12 93(4) 3 2 ?
C3 N1 C12 68(4) 2 2 ?
C7 N1 C12 43(4) 2 2 ?
C7 N1 C12 104(5) 3 2 ?
C7 N1 C12 125(5) . 2 ?
C12 N1 C12 119.8(6) 3 2 ?
C3 N1 C12 68(4) . . ?
C3 N1 C12 100(4) 3 . ?
C3 N1 C12 93(4) 2 . ?
C7 N1 C12 104(5) 2 . ?
C7 N1 C12 125(5) 3 . ?
C7 N1 C12 43(4) . . ?
C12 N1 C12 119.8(6) 3 . ?
C12 N1 C12 119.8(6) 2 . ?
C3 C3 C3 60.000(3) 2 3 ?
C3 C3 C4 84(3) 2 2 ?
C3 C3 C4 98.2(19) 3 2 ?
C3 C3 N1 73.2(9) 2 . ?
C3 C3 N1 73.2(9) 3 . ?
C4 C3 N1 157(3) 2 . ?
C3 C3 C4 85(2) 2 . ?
C3 C3 C4 60(2) 3 . ?
C4 C3 C4 45(3) 2 . ?
N1 C3 C4 133(3) . . ?
C3 C3 C4 50.6(17) 2 3 ?
C3 C3 C4 63(2) 3 3 ?
C4 C3 C4 40(3) 2 3 ?
N1 C3 C4 120(2) . 3 ?
C4 C3 C4 39(2) . 3 ?
C3 C3 C9 127(3) 2 . ?
C3 C3 C9 135(2) 3 . ?
C4 C3 C9 126(3) 2 . ?
N1 C3 C9 68.7(14) . . ?
C4 C3 C9 148(2) . . ?
C4 C3 C9 161(3) 3 . ?
C3 C3 C12 110(4) 2 . ?
C3 C3 C12 121(3) 3 . ?
C4 C3 C12 140(4) 2 . ?
N1 C3 C12 51(3) . . ?
C4 C3 C12 163(4) . . ?
C4 C3 C12 158(4) 3 . ?
C9 C3 C12 19(3) . . ?
C4 C4 C4 60.000(5) 3 2 ?
C4 C4 C3 77(2) 3 3 ?
C4 C4 C3 88.5(18) 2 3 ?
C4 C4 C5 91(2) 3 3 ?
C4 C4 C5 85(3) 2 3 ?
C3 C4 C5 168(4) 3 3 ?
C4 C4 C3 79(2) 3 . ?
C4 C4 C3 58(2) 2 . ?
C3 C4 C3 36(2) 3 . ?
C5 C4 C3 142(4) 3 . ?
C4 C4 C3 51.3(16) 3 2 ?
C4 C4 C3 61.5(19) 2 2 ?
C3 C4 C3 31.2(18) 3 2 ?
C5 C4 C3 138(4) 3 2 ?
C3 C4 C3 31.5(17) . 2 ?
C4 C4 C5 53.3(17) 3 2 ?
C4 C4 C5 75(2) 2 2 ?
C3 C4 C5 129(3) 3 2 ?
C5 C4 C5 39(2) 3 2 ?
C3 C4 C5 126(3) . 2 ?
C3 C4 C5 104(3) 2 2 ?
C4 C4 C5 66.7(16) 3 . ?
C4 C4 C5 49.8(12) 2 . ?
C3 C4 C5 134(3) 3 . ?
C5 C4 C5 36(2) 3 . ?
C3 C4 C5 108(3) . . ?
C3 C4 C5 103(2) 2 . ?
C5 C4 C5 35.3(19) 2 . ?
C5 C5 C5 60.000(11) 2 3 ?
C5 C5 C6 94(3) 2 2 ?
C5 C5 C6 66(3) 3 2 ?
C5 C5 C4 94(3) 2 2 ?
C5 C5 C4 88(2) 3 2 ?
C6 C5 C4 143(4) 2 2 ?
C5 C5 C6 72(3) 2 3 ?
C5 C5 C6 97(3) 3 3 ?
C6 C5 C6 55(5) 2 3 ?
C4 C5 C6 159(4) 2 3 ?
C5 C5 C4 53.5(17) 2 3 ?
C5 C5 C4 77(2) 3 3 ?
C6 C5 C4 140(4) 2 3 ?
C4 C5 C4 42(3) 2 3 ?
C6 C5 C4 120(3) 3 3 ?
C5 C5 C4 67.7(16) 2 . ?
C5 C5 C4 49.6(13) 3 . ?
C6 C5 C4 114(3) 2 . ?
C4 C5 C4 40(3) 2 . ?
C6 C5 C4 137(4) 3 . ?
C4 C5 C4 38(2) 3 . ?
C5 C5 C6 49(2) 2 . ?
C5 C5 C6 52(2) 3 . ?
C6 C5 C6 45(4) 2 . ?
C4 C5 C6 134(4) 2 . ?
C6 C5 C6 46(4) 3 . ?
C4 C5 C6 100(3) 3 . ?
C4 C5 C6 95(3) . . ?
C6 C6 C6 60.000(13) 2 3 ?
C6 C6 C5 60(3) 2 3 ?
C6 C6 C5 83(3) 3 3 ?
C6 C6 C5 85(3) 2 2 ?
C6 C6 C5 65(3) 3 2 ?
C5 C6 C5 43(3) 3 2 ?
C6 C6 C5 52(2) 2 . ?
C6 C6 C5 49(2) 3 . ?
C5 C6 C5 34(2) 3 . ?
C5 C6 C5 34(2) 2 . ?
C12 C7 N1 71(7) . . ?
C12 C7 C8 94(8) . 3 ?
N1 C7 C8 130(6) . 3 ?
C12 C7 C9 32(5) . . ?
N1 C7 C9 102(5) . . ?
C8 C7 C9 68(4) 3 . ?
C12 C7 C7 115(7) . 3 ?
N1 C7 C7 47(2) . 3 ?
C8 C7 C7 109(7) 3 3 ?
C9 C7 C7 140(4) . 3 ?
C12 C7 C7 95(8) . 2 ?
N1 C7 C7 47(2) . 2 ?
C8 C7 C7 168(7) 3 2 ?
C9 C7 C7 123(6) . 2 ?
C7 C7 C7 60.000(4) 3 2 ?
C12 C7 C10 85(7) . . ?
N1 C7 C10 157(6) . . ?
C8 C7 C10 51(3) 3 . ?
C9 C7 C10 55(3) . . ?
C7 C7 C10 154(5) 3 . ?
C7 C7 C10 138(6) 2 . ?
C12 C7 C13 66(7) . . ?
N1 C7 C13 137(6) . . ?
C8 C7 C13 63(4) 3 . ?
C9 C7 C13 38(4) . . ?
C7 C7 C13 172(7) 3 . ?
C7 C7 C13 128(7) 2 . ?
C10 C7 C13 20(4) . . ?
C12 C8 C10 75(4) 2 2 ?
C12 C8 C7 32(3) 2 2 ?
C10 C8 C7 78(4) 2 2 ?
C12 C8 C9 25(2) 2 2 ?
C10 C8 C9 60(3) 2 2 ?
C7 C8 C9 54(3) 2 2 ?
C12 C8 C13 59(4) 2 2 ?
C10 C8 C13 20(4) 2 2 ?
C7 C8 C13 71(4) 2 2 ?
C9 C8 C13 41(4) 2 2 ?
C12 C8 C14 93(4) 2 . ?
C10 C8 C14 37(2) 2 . ?
C7 C8 C14 110(4) 2 . ?
C9 C8 C14 69(3) 2 . ?
C13 C8 C14 38(4) 2 . ?
C12 C9 C13 128(9) . . ?
C12 C9 C10 117(7) . . ?
C13 C9 C10 25(7) . . ?
C12 C9 C7 41(6) . . ?
C13 C9 C7 97(8) . . ?
C10 C9 C7 78(4) . . ?
C12 C9 C8 93(7) . 3 ?
C13 C9 C8 80(7) . 3 ?
C10 C9 C8 56(3) . 3 ?
C7 C9 C8 58(3) . 3 ?
C12 C9 C3 42(6) . . ?
C13 C9 C3 166(5) . . ?
C10 C9 C3 156(3) . . ?
C7 C9 C3 79(4) . . ?
C8 C9 C3 108(3) 3 . ?
C13 C10 C14 79(10) . 3 ?
C13 C10 C8 113(10) . 3 ?
C14 C10 C8 99(4) 3 3 ?
C13 C10 C9 50(10) . . ?
C14 C10 C9 99(4) 3 . ?
C8 C10 C9 64(3) 3 . ?
C13 C10 C11 61(10) . . ?
C14 C10 C11 39(3) 3 . ?
C8 C10 C11 137(4) 3 . ?
C9 C10 C11 104(3) . . ?
C13 C10 C12 62(10) . . ?
C14 C10 C12 118(5) 3 . ?
C8 C10 C12 60(3) 3 . ?
C9 C10 C12 20(2) . . ?
C11 C10 C12 122(4) . . ?
C13 C10 C7 89(10) . . ?
C14 C10 C7 140(4) 3 . ?
C8 C10 C7 51(3) 3 . ?
C9 C10 C7 47(3) . . ?
C11 C10 C7 149(4) . . ?
C12 C10 C7 28(3) . . ?
C14 C11 C15 146(6) 3 . ?
C14 C11 C13 69(7) 3 . ?
C15 C11 C13 93(5) . . ?
C14 C11 C10 56(5) 3 . ?
C15 C11 C10 95(3) . . ?
C13 C11 C10 27(6) . . ?
C14 C11 C16 115(7) 3 . ?
C15 C11 C16 86(3) . . ?
C13 C11 C16 76(7) . . ?
C10 C11 C16 103(5) . . ?
C9 C12 C8 62(6) . 3 ?
C9 C12 C7 107(10) . . ?
C8 C12 C7 54(6) 3 . ?
C9 C12 N1 164(10) . . ?
C8 C12 N1 103(5) 3 . ?
C7 C12 N1 65(7) . . ?
C9 C12 C13 32(6) . . ?
C8 C12 C13 61(5) 3 . ?
C7 C12 C13 84(8) . . ?
N1 C12 C13 149(8) . . ?
C9 C12 C10 43(6) . . ?
C8 C12 C10 45(3) 3 . ?
C7 C12 C10 66(6) . . ?
N1 C12 C10 132(6) . . ?
C13 C12 C10 20(4) . . ?
C9 C12 C3 119(9) . . ?
C8 C12 C3 123(5) 3 . ?
C7 C12 C3 123(9) . . ?
N1 C12 C3 61(4) . . ?
C13 C12 C3 150(7) . . ?
C10 C12 C3 159(5) . . ?
C10 C13 C9 105(10) . . ?
C10 C13 C14 70(9) . 3 ?
C9 C13 C14 114(8) . 3 ?
C10 C13 C11 92(10) . . ?
C9 C13 C11 144(10) . . ?
C14 C13 C11 42(5) 3 . ?
C10 C13 C8 47(10) . 3 ?
C9 C13 C8 59(5) . 3 ?
C14 C13 C8 80(6) 3 3 ?
C11 C13 C8 121(8) . 3 ?
C10 C13 C12 98(10) . . ?
C9 C13 C12 20(4) . . ?
C14 C13 C12 130(8) 3 . ?
C11 C13 C12 163(10) . . ?
C8 C13 C12 59(5) 3 . ?
C10 C13 C7 71(10) . . ?
C9 C13 C7 45(5) . . ?
C14 C13 C7 126(8) 3 . ?
C11 C13 C7 163(10) . . ?
C8 C13 C7 45(4) 3 . ?
C12 C13 C7 29(3) . . ?
C11 C14 C10 85(6) 2 2 ?
C11 C14 C13 68(6) 2 2 ?
C10 C14 C13 31(6) 2 2 ?
C11 C14 C15 31(6) 2 2 ?
C10 C14 C15 59(3) 2 2 ?
C13 C14 C15 57(6) 2 2 ?
C11 C14 C8 128(7) 2 . ?
C10 C14 C8 44(3) 2 . ?
C13 C14 C8 61(7) 2 . ?
C15 C14 C8 103(2) 2 . ?
C11 C15 C16 8.3(4) . . ?
C11 C15 C14 2.2(4) . 3 ?
C16 C15 C14 9.9(4) . 3 ?
C15 C16 C11 86(3) . . ?
C15 C16 C16 42.4(12) . 3_455 ?
C11 C16 C16 128(3) . 3_455 ?
C15 C16 C16 70.4(18) . 2_565 ?
C11 C16 C16 105(4) . 2_565 ?
C16 C16 C16 60.000(4) 3_455 2_565 ?

loop_
_geom_bond_atom_site_label_1
_geom_bond_atom_site_label_2
_geom_bond_distance
_geom_bond_site_symmetry_2
_geom_bond_publ_flag
Cr1 O2 1.970(5) . ?
Cr1 O2 1.970(5) 3_565 ?
Cr1 O2 1.970(5) 2_665 ?
Cr1 O1 1.993(5) . ?
Cr1 O1 1.993(5) 3_565 ?
Cr1 O1 1.993(5) 2_665 ?
Mn2 O4 2.189(6) 3_455 ?
Mn2 O4 2.189(6) . ?
Mn2 O4 2.189(6) 2_565 ?
Mn2 O3 2.184(6) . ?
Mn2 O3 2.184(6) 3_455 ?
Mn2 O3 2.184(6) 2_565 ?
O1 C1 1.286(9) . ?
O2 C2 1.270(9) . ?
O3 C1 1.243(8) . ?
O4 C2 1.205(8) . ?
C1 C2 1.552(7) . ?
N1 C3 1.45(3) . ?
N1 C3 1.45(3) 3 ?
N1 C3 1.45(3) 2 ?
N1 C7 1.23(6) 2 ?
N1 C7 1.23(6) 3 ?
N1 C7 1.23(6) . ?
N1 C12 1.29(8) 3 ?
N1 C12 1.29(8) 2 ?
N1 C12 1.29(8) . ?
C3 C3 0.84(4) 2 ?
C3 C3 0.84(4) 3 ?
C3 C4 1.25(5) 2 ?
C3 C4 1.43(5) . ?
C3 C4 1.60(5) 3 ?
C3 C9 2.02(4) . ?
C3 C12 1.55(7) . ?
C4 C4 1.04(6) 3 ?
C4 C4 1.04(6) 2 ?
C4 C3 1.25(5) 3 ?
C4 C5 1.24(4) 3 ?
C4 C3 1.60(5) 2 ?
C4 C5 1.54(4) 2 ?
C4 C5 1.63(4) . ?
C5 C5 0.96(5) 2 ?
C5 C5 0.96(5) 3 ?
C5 C6 1.35(6) 2 ?
C5 C4 1.24(4) 2 ?
C5 C6 1.30(5) 3 ?
C5 C4 1.54(4) 3 ?
C5 C6 1.71(6) . ?
C6 C6 1.23(10) 2 ?
C6 C6 1.23(10) 3 ?
C6 C5 1.35(6) 3 ?
C6 C5 1.30(5) 2 ?
C7 C12 0.93(8) . ?
C7 C8 1.42(7) 3 ?
C7 C9 1.35(7) . ?
C7 C7 1.68(11) 3 ?
C7 C7 1.68(11) 2 ?
C7 C10 1.79(7) . ?
C7 C13 1.89(14) . ?
C8 C12 1.75(9) 2 ?
C8 C10 1.42(6) 2 ?
C8 C7 1.42(7) 2 ?
C8 C9 1.55(6) 2 ?
C8 C13 1.78(13) 2 ?
C8 C14 2.01(7) . ?
C9 C12 0.74(7) . ?
C9 C13 1.18(11) . ?
C9 C10 1.49(6) . ?
C9 C8 1.55(6) 3 ?
C10 C13 0.66(12) . ?
C10 C14 1.21(5) 3 ?
C10 C8 1.42(6) 3 ?
C10 C11 1.45(8) . ?
C10 C12 1.95(9) . ?
C11 C14 0.92(6) 3 ?
C11 C15 12.6(2) . ?
C11 C13 1.26(10) . ?
C11 C16 1.83(9) . ?
C12 C8 1.75(9) 3 ?
C12 C13 1.74(12) . ?
C13 C14 1.27(10) 3 ?
C13 C8 1.78(13) 3 ?
C14 C11 0.92(6) 2 ?
C14 C10 1.21(5) 2 ?
C14 C13 1.27(10) 2 ?
C14 C15 13.4(2) 2 ?
C15 C16 12.6(2) . ?
C15 C14 13.4(2) 3 ?
C16 C16 2.78(13) 3_455 ?
C16 C16 2.78(13) 2_565 ?
